data_4109869
loop_
_publ_author_name
'Amos B. Smith'
'Dongjoo Lee'

_publ_section_title
;
 Total Synthesis of (+)-Tedanolide
;
_journal_name_full 'Journal of the American Chemical Society'
_journal_page_first 10957
_journal_page_last 10962
_journal_paper_doi 10.1021/ja073329u
_journal_volume 129
_journal_year 2007
_chemical_formula_sum 'C32 H50 O11'
_chemical_formula_weight 610.72
_space_group_IT_number 19
_symmetry_cell_setting orthorhombic
_symmetry_Int_Tables_number 19
_symmetry_space_group_name_Hall 'P 2ac 2ab'
_symmetry_space_group_name_H-M 'P 21 21 21'
_atom_sites_solution_hydrogens geom
_atom_sites_solution_primary direct
_audit_creation_method SHELXL-97
_cell_angle_alpha 90.00
_cell_angle_beta 90.00
_cell_angle_gamma 90.00
_cell_formula_units_Z 4
_cell_length_a 6.6841(6)
_cell_length_b 16.1119(16)
_cell_length_c 29.872(3)
_cell_measurement_temperature 143(1)
_cell_volume 3217.0(5)
_computing_data_collection 'CrystalClear (Rigaku, 1999)'
_computing_data_reduction 'CrystalClear (Rigaku, 1999)'
_computing_structure_refinement 'SHELXL-97 (Sheldrick, 1997)'
_computing_structure_solution 'SIR97 (Altomare, 1999)'
_diffrn_ambient_temperature 143(1)
_diffrn_measured_fraction_theta_full 0.994
_diffrn_measured_fraction_theta_max 0.994
_diffrn_measurement_device 'CCD Area Detector'
_diffrn_measurement_device_type 'Rigaku Mercury'
_diffrn_measurement_method 'phi and omega rotations'
_diffrn_radiation_monochromator graphite
_diffrn_radiation_source 'rotating anode'
_diffrn_radiation_type MoK\a
_diffrn_radiation_wavelength 0.71073
_diffrn_reflns_av_R_equivalents 0.0565
_diffrn_reflns_av_sigmaI/netI 0.1033
_diffrn_reflns_limit_h_max 7
_diffrn_reflns_limit_h_min -6
_diffrn_reflns_limit_k_max 19
_diffrn_reflns_limit_k_min -14
_diffrn_reflns_limit_l_max 35
_diffrn_reflns_limit_l_min -28
_diffrn_reflns_number 10849
_diffrn_reflns_theta_full 25.03
_diffrn_reflns_theta_max 25.03
_diffrn_reflns_theta_min 2.53
_exptl_absorpt_coefficient_mu 0.094
_exptl_absorpt_correction_T_max 1.0000
_exptl_absorpt_correction_T_min 0.6802
_exptl_absorpt_correction_type multi-scan
_exptl_crystal_density_diffrn 1.261
_exptl_crystal_F_000 1320
_exptl_crystal_size_max 0.42
_exptl_crystal_size_mid 0.03
_exptl_crystal_size_min 0.03
_refine_diff_density_max 0.246
_refine_diff_density_min -0.221
_refine_diff_density_rms 0.060
_refine_ls_abs_structure_details 'Flack H D (1983), Acta Cryst. A39, 876-881'
_refine_ls_abs_structure_Flack -1.1(17)
_refine_ls_extinction_method none
_refine_ls_goodness_of_fit_ref 1.062
_refine_ls_hydrogen_treatment constr
_refine_ls_matrix_type full
_refine_ls_number_parameters 402
_refine_ls_number_reflns 5521
_refine_ls_number_restraints 0
_refine_ls_restrained_S_all 1.062
_refine_ls_R_factor_all 0.1126
_refine_ls_R_factor_gt 0.0650
_refine_ls_shift/su_max 0.000
_refine_ls_shift/su_mean 0.000
_refine_ls_structure_factor_coef Fsqd
_refine_ls_weighting_details 'calc w=1/[\s^2^(Fo^2^)+(0.0726P)^2^+0.0000P] where P=(Fo^2^+2Fc^2^)/3'
_refine_ls_weighting_scheme calc
_refine_ls_wR_factor_gt 0.1420
_refine_ls_wR_factor_ref 0.1779
_reflns_number_gt 3541
_reflns_number_total 5521
_reflns_threshold_expression >2sigma(I)
_cod_data_source_file ja073329usi20070625_060458.cif
_cod_data_source_block shelxl
_cod_original_sg_symbol_H-M 'P 21 21 21 '
_cod_database_code 4109869

loop_
_symmetry_equiv_pos_as_xyz
'x, y, z'
'x+1/2, -y+1/2, -z'
'-x, y+1/2, -z+1/2'
'-x+1/2, -y, z+1/2'

loop_
_atom_site_label
_atom_site_type_symbol
_atom_site_fract_x
_atom_site_fract_y
_atom_site_fract_z
_atom_site_U_iso_or_equiv
_atom_site_adp_type
_atom_site_occupancy
_atom_site_symmetry_multiplicity
_atom_site_calc_flag
_atom_site_refinement_flags
O1 O 0.2762(5) 0.7554(2) 0.58568(11) 0.0413(8) Uani 1 1 d .
O11 O 0.3702(4) 0.70420(18) 0.65239(10) 0.0330(7) Uani 1 1 d .
O2 O 0.4391(5) 0.5536(2) 0.62134(11) 0.0401(8) Uani 1 1 d .
H2 H 0.5601 0.5546 0.6258 0.060 Uiso 1 1 calc R
O3 O 0.7166(5) 0.6637(2) 0.57218(10) 0.0376(8) Uani 1 1 d .
O4 O 0.2968(5) 0.5345(2) 0.49390(12) 0.0452(9) Uani 1 1 d .
O5 O 0.3233(9) 0.2712(2) 0.50338(15) 0.0864(16) Uani 1 1 d .
H5 H 0.2158 0.2469 0.5052 0.130 Uiso 1 1 calc R
O6 O -0.1722(5) 0.4929(2) 0.62777(12) 0.0477(9) Uani 1 1 d .
O7 O -0.0583(5) 0.6643(2) 0.65286(11) 0.0442(9) Uani 1 1 d .
H7 H -0.1404 0.6495 0.6341 0.066 Uiso 1 1 calc R
O8 O 0.3228(5) 0.62721(18) 0.75320(11) 0.0381(8) Uani 1 1 d .
O9 O 0.5122(5) 0.7696(2) 0.78939(10) 0.0417(8) Uani 1 1 d .
H9 H 0.4983 0.7208 0.7965 0.063 Uiso 1 1 calc R
O10 O 0.8101(4) 0.86397(19) 0.73550(10) 0.0384(8) Uani 1 1 d .
C1 C 0.3403(7) 0.6991(3) 0.60805(16) 0.0344(11) Uani 1 1 d .
C2 C 0.3887(7) 0.6137(3) 0.58862(15) 0.0353(11) Uani 1 1 d .
H2A H 0.2665 0.5940 0.5739 0.047 Uiso 1 1 calc R
C3 C 0.5466(7) 0.6233(3) 0.55176(15) 0.0335(11) Uani 1 1 d .
H3 H 0.4932 0.6589 0.5280 0.045 Uiso 1 1 calc R
C4 C 0.6122(7) 0.5411(3) 0.53148(15) 0.0360(11) Uani 1 1 d .
H4 H 0.6564 0.5049 0.5559 0.048 Uiso 1 1 calc R
C5 C 0.4462(7) 0.4972(3) 0.50681(15) 0.0368(11) Uani 1 1 d .
C6 C 0.4734(8) 0.4051(3) 0.49591(15) 0.0385(11) Uani 1 1 d .
H6 H 0.5992 0.3854 0.5090 0.051 Uiso 1 1 calc R
C7 C 0.2974(9) 0.3575(3) 0.51681(17) 0.0503(14) Uani 1 1 d .
H7A H 0.1711 0.3788 0.5047 0.067 Uiso 1 1 calc R
C8 C 0.2926(8) 0.3614(3) 0.56788(16) 0.0414(12) Uani 1 1 d .
C9 C 0.1305(8) 0.3918(3) 0.58774(17) 0.0404(12) Uani 1 1 d .
H9A H 0.0254 0.4084 0.5694 0.054 Uiso 1 1 calc R
C10 C 0.1028(7) 0.4017(3) 0.63746(15) 0.0348(11) Uani 1 1 d .
H10 H 0.2346 0.4067 0.6516 0.046 Uiso 1 1 calc R
C11 C -0.0188(7) 0.4784(3) 0.64822(16) 0.0362(11) Uani 1 1 d .
C12 C 0.0528(7) 0.5343(3) 0.68528(15) 0.0340(11) Uani 1 1 d .
H12A H 0.1896 0.5508 0.6790 0.045 Uiso 1 1 calc R
H12B H 0.0533 0.5032 0.7131 0.045 Uiso 1 1 calc R
C13 C -0.0723(7) 0.6115(3) 0.69153(16) 0.0353(11) Uani 1 1 d .
H13 H -0.2122 0.5947 0.6952 0.047 Uiso 1 1 calc R
C14 C -0.0103(7) 0.6634(3) 0.73292(15) 0.0334(10) Uani 1 1 d .
H14 H -0.0771 0.7174 0.7307 0.044 Uiso 1 1 calc R
C15 C 0.2124(7) 0.6792(3) 0.73690(14) 0.0294(10) Uani 1 1 d .
C16 C 0.2947(6) 0.7647(3) 0.72375(15) 0.0299(10) Uani 1 1 d .
H16 H 0.2095 0.8067 0.7379 0.040 Uiso 1 1 calc R
C17 C 0.5087(7) 0.7769(3) 0.74167(15) 0.0321(10) Uani 1 1 d .
H17 H 0.5959 0.7343 0.7287 0.043 Uiso 1 1 calc R
C18 C 0.5931(6) 0.8614(3) 0.73092(16) 0.0351(11) Uani 1 1 d .
C19 C 0.7227(6) 0.8686(3) 0.69123(16) 0.0354(11) Uani 1 1 d .
H19 H 0.7346 0.8176 0.6735 0.047 Uiso 1 1 calc R
C20 C 0.7589(7) 0.9473(3) 0.66541(16) 0.0370(11) Uani 1 1 d .
H20 H 0.7380 0.9949 0.6853 0.049 Uiso 1 1 calc R
C21 C 0.6125(8) 0.9519(3) 0.62715(17) 0.0435(13) Uani 1 1 d .
H21 H 0.5980 0.9039 0.6102 0.058 Uiso 1 1 calc R
C22 C 0.5027(8) 1.0156(3) 0.61482(16) 0.0470(13) Uani 1 1 d .
H22 H 0.4199 1.0076 0.5902 0.063 Uiso 1 1 calc R
C23 C 0.4965(10) 1.1000(3) 0.63618(18) 0.0604(16) Uani 1 1 d .
H23A H 0.5715 1.0991 0.6636 0.091 Uiso 1 1 calc R
H23B H 0.3602 1.1148 0.6424 0.091 Uiso 1 1 calc R
H23C H 0.5539 1.1401 0.6162 0.091 Uiso 1 1 calc R
C24 C 0.2785(7) 0.7762(3) 0.67333(15) 0.0325(10) Uani 1 1 d .
H24A H 0.1392 0.7806 0.6645 0.043 Uiso 1 1 calc R
H24B H 0.3471 0.8265 0.6642 0.043 Uiso 1 1 calc R
C25 C 0.7773(8) 0.7396(3) 0.55096(18) 0.0503(14) Uani 1 1 d .
H25A H 0.8109 0.7288 0.5203 0.075 Uiso 1 1 calc R
H25B H 0.8919 0.7618 0.5662 0.075 Uiso 1 1 calc R
H25C H 0.6696 0.7789 0.5522 0.075 Uiso 1 1 calc R
C26 C 0.7901(7) 0.5527(3) 0.49911(17) 0.0479(13) Uani 1 1 d .
H26A H 0.8279 0.4999 0.4869 0.072 Uiso 1 1 calc R
H26B H 0.9013 0.5761 0.5150 0.072 Uiso 1 1 calc R
H26C H 0.7517 0.5893 0.4753 0.072 Uiso 1 1 calc R
C27 C 0.4782(9) 0.3926(3) 0.44553(16) 0.0496(14) Uani 1 1 d .
H27A H 0.3680 0.4216 0.4321 0.074 Uiso 1 1 calc R
H27B H 0.4681 0.3345 0.4389 0.074 Uiso 1 1 calc R
H27C H 0.6017 0.4139 0.4338 0.074 Uiso 1 1 calc R
C28 C 0.4758(9) 0.3318(3) 0.59268(17) 0.0515(14) Uani 1 1 d .
H28A H 0.5672 0.3773 0.5965 0.077 Uiso 1 1 calc R
H28B H 0.5396 0.2885 0.5759 0.077 Uiso 1 1 calc R
H28C H 0.4372 0.3109 0.6215 0.077 Uiso 1 1 calc R
C29 C -0.0056(8) 0.3256(3) 0.65726(18) 0.0485(13) Uani 1 1 d .
H29A H -0.1343 0.3198 0.6434 0.073 Uiso 1 1 calc R
H29B H -0.0223 0.3331 0.6889 0.073 Uiso 1 1 calc R
H29C H 0.0724 0.2766 0.6518 0.073 Uiso 1 1 calc R
C30 C -0.0862(8) 0.6209(3) 0.77527(16) 0.0425(12) Uani 1 1 d .
H30A H -0.0249 0.5672 0.7780 0.064 Uiso 1 1 calc R
H30B H -0.2288 0.6146 0.7736 0.064 Uiso 1 1 calc R
H30C H -0.0527 0.6541 0.8009 0.064 Uiso 1 1 calc R
C31 C 0.4830(8) 0.9347(3) 0.75043(17) 0.0408(12) Uani 1 1 d .
H31A H 0.4473 0.9230 0.7809 0.061 Uiso 1 1 calc R
H31B H 0.3639 0.9450 0.7333 0.061 Uiso 1 1 calc R
H31C H 0.5676 0.9829 0.7495 0.061 Uiso 1 1 calc R
C32 C 0.9739(8) 0.9485(3) 0.64830(19) 0.0492(13) Uani 1 1 d .
H32A H 0.9928 0.9040 0.6273 0.074 Uiso 1 1 calc R
H32B H 1.0642 0.9416 0.6730 0.074 Uiso 1 1 calc R
H32C H 1.0001 1.0005 0.6338 0.074 Uiso 1 1 calc R

loop_
_atom_site_aniso_label
_atom_site_aniso_U_11
_atom_site_aniso_U_22
_atom_site_aniso_U_33
_atom_site_aniso_U_23
_atom_site_aniso_U_13
_atom_site_aniso_U_12
O1 0.046(2) 0.0384(18) 0.0394(18) 0.0067(17) -0.0028(16) 0.0039(16)
O11 0.0388(18) 0.0310(17) 0.0292(17) -0.0022(14) -0.0015(14) 0.0040(14)
O2 0.043(2) 0.0362(18) 0.0414(19) 0.0060(16) 0.0081(16) 0.0013(16)
O3 0.0358(18) 0.0446(18) 0.0323(17) 0.0014(15) -0.0020(15) -0.0067(15)
O4 0.042(2) 0.045(2) 0.048(2) -0.0073(17) -0.0076(17) 0.0061(17)
O5 0.158(5) 0.046(2) 0.056(3) -0.015(2) 0.027(3) -0.029(3)
O6 0.048(2) 0.050(2) 0.045(2) -0.0012(18) -0.0163(18) 0.0043(18)
O7 0.048(2) 0.0383(18) 0.046(2) 0.0102(17) -0.0185(16) -0.0102(15)
O8 0.0360(19) 0.0320(17) 0.0463(19) 0.0022(16) -0.0036(16) 0.0033(15)
O9 0.053(2) 0.0379(18) 0.0342(18) 0.0056(15) -0.0088(16) -0.0061(18)
O10 0.0328(18) 0.0415(18) 0.0409(19) -0.0006(16) -0.0064(15) -0.0039(15)
C1 0.029(3) 0.037(3) 0.037(3) 0.005(2) -0.002(2) -0.003(2)
C2 0.031(3) 0.044(3) 0.031(2) 0.001(2) 0.000(2) 0.003(2)
C3 0.027(2) 0.044(3) 0.030(2) 0.002(2) -0.002(2) -0.003(2)
C4 0.033(3) 0.045(3) 0.029(2) -0.003(2) 0.004(2) 0.007(2)
C5 0.038(3) 0.048(3) 0.024(2) -0.005(2) 0.008(2) -0.002(2)
C6 0.044(3) 0.040(3) 0.032(2) -0.006(2) 0.001(2) 0.006(2)
C7 0.071(4) 0.039(3) 0.041(3) -0.006(3) 0.006(3) -0.014(3)
C8 0.056(3) 0.035(3) 0.033(3) 0.000(2) -0.002(3) 0.001(3)
C9 0.048(3) 0.035(3) 0.039(3) 0.001(3) -0.010(2) -0.009(2)
C10 0.033(3) 0.039(3) 0.032(2) -0.002(2) 0.001(2) 0.000(2)
C11 0.036(3) 0.040(3) 0.033(2) 0.002(2) 0.004(2) -0.004(2)
C12 0.031(3) 0.039(3) 0.031(2) 0.000(2) 0.004(2) 0.001(2)
C13 0.036(3) 0.027(2) 0.043(3) 0.002(2) 0.002(2) 0.0007(19)
C14 0.027(2) 0.033(2) 0.041(3) 0.002(2) 0.003(2) -0.002(2)
C15 0.032(2) 0.031(2) 0.026(2) -0.001(2) 0.000(2) 0.000(2)
C16 0.029(2) 0.028(2) 0.033(2) 0.001(2) 0.001(2) 0.006(2)
C17 0.031(3) 0.029(2) 0.036(3) 0.000(2) -0.003(2) 0.002(2)
C18 0.027(3) 0.033(2) 0.045(3) -0.007(2) -0.009(2) -0.001(2)
C19 0.031(3) 0.035(2) 0.040(3) -0.002(2) -0.005(2) 0.001(2)
C20 0.039(3) 0.033(2) 0.039(3) 0.007(2) -0.002(2) -0.003(2)
C21 0.052(3) 0.039(3) 0.039(3) -0.001(3) 0.003(3) 0.000(2)
C22 0.045(3) 0.064(4) 0.032(3) -0.003(3) -0.002(2) 0.009(3)
C23 0.078(4) 0.059(4) 0.044(3) -0.002(3) -0.003(3) 0.028(3)
C24 0.031(3) 0.026(2) 0.040(3) -0.002(2) -0.004(2) 0.002(2)
C25 0.052(3) 0.050(3) 0.049(3) 0.007(3) 0.003(3) -0.009(3)
C26 0.036(3) 0.058(3) 0.050(3) -0.008(3) 0.006(3) 0.000(3)
C27 0.061(4) 0.054(3) 0.034(3) -0.008(3) 0.003(2) 0.005(3)
C28 0.066(4) 0.053(3) 0.036(3) 0.005(3) 0.008(3) 0.014(3)
C29 0.057(3) 0.035(3) 0.053(3) 0.012(3) 0.007(3) -0.005(3)
C30 0.049(3) 0.043(3) 0.036(3) -0.006(2) 0.007(2) -0.002(2)
C31 0.046(3) 0.031(3) 0.045(3) -0.003(2) -0.002(2) -0.006(2)
C32 0.051(3) 0.041(3) 0.055(3) 0.009(3) 0.012(3) -0.002(3)

loop_
_atom_type_symbol
_atom_type_description
_atom_type_scat_dispersion_real
_atom_type_scat_dispersion_imag
_atom_type_scat_source
C C 0.0033 0.0016 'International Tables Vol C Tables 4.2.6.8 and 6.1.1.4'
H H 0.0000 0.0000 'International Tables Vol C Tables 4.2.6.8 and 6.1.1.4'
O O 0.0106 0.0060 'International Tables Vol C Tables 4.2.6.8 and 6.1.1.4'

loop_
_geom_angle_atom_site_label_1
_geom_angle_atom_site_label_2
_geom_angle_atom_site_label_3
_geom_angle
C1 O11 C24 114.2(3)
C25 O3 C3 114.8(4)
C19 O10 C18 60.9(3)
O1 C1 O11 123.7(4)
O1 C1 C2 122.8(4)
O11 C1 C2 113.4(4)
O2 C2 C1 113.8(4)
O2 C2 C3 113.6(4)
C1 C2 C3 109.1(4)
O3 C3 C4 109.5(4)
O3 C3 C2 106.5(3)
C4 C3 C2 113.4(4)
C5 C4 C3 113.0(4)
C5 C4 C26 108.5(4)
C3 C4 C26 111.5(4)
O4 C5 C4 121.5(4)
O4 C5 C6 120.3(4)
C4 C5 C6 118.1(4)
C27 C6 C5 110.0(4)
C27 C6 C7 110.6(4)
C5 C6 C7 107.8(4)
O5 C7 C8 108.5(4)
O5 C7 C6 105.9(4)
C8 C7 C6 113.7(4)
C9 C8 C28 124.0(4)
C9 C8 C7 118.6(5)
C28 C8 C7 117.4(5)
C8 C9 C10 125.4(5)
C9 C10 C11 111.2(4)
C9 C10 C29 110.6(4)
C11 C10 C29 108.4(4)
O6 C11 C12 121.5(4)
O6 C11 C10 120.2(4)
C12 C11 C10 118.3(4)
C11 C12 C13 114.0(4)
O7 C13 C12 110.6(4)
O7 C13 C14 107.7(3)
C12 C13 C14 113.3(4)
C15 C14 C30 109.7(4)
C15 C14 C13 114.6(4)
C30 C14 C13 109.3(4)
O8 C15 C14 120.7(4)
O8 C15 C16 120.2(4)
C14 C15 C16 118.9(4)
C24 C16 C15 109.7(3)
C24 C16 C17 113.2(4)
C15 C16 C17 111.0(3)
O9 C17 C18 106.3(4)
O9 C17 C16 110.5(4)
C18 C17 C16 112.9(3)
O10 C18 C19 59.2(3)
O10 C18 C17 112.2(4)
C19 C18 C17 117.5(4)
O10 C18 C31 115.3(4)
C19 C18 C31 122.4(4)
C17 C18 C31 116.3(4)
O10 C19 C18 59.9(3)
O10 C19 C20 116.5(4)
C18 C19 C20 125.0(4)
C19 C20 C21 109.1(4)
C19 C20 C32 109.5(4)
C21 C20 C32 110.9(4)
C22 C21 C20 127.9(5)
C21 C22 C23 127.1(5)
O11 C24 C16 107.4(3)

loop_
_geom_bond_atom_site_label_1
_geom_bond_atom_site_label_2
_geom_bond_distance
O1 C1 1.205(5)
O11 C1 1.342(5)
O11 C24 1.454(5)
O2 C2 1.416(5)
O3 C25 1.436(6)
O3 C3 1.444(5)
O4 C5 1.228(6)
O5 C7 1.458(6)
O6 C11 1.216(6)
O7 C13 1.438(5)
O8 C15 1.218(5)
O9 C17 1.431(5)
O10 C19 1.448(5)
O10 C18 1.458(5)
C1 C2 1.529(6)
C2 C3 1.533(6)
C3 C4 1.521(6)
C4 C5 1.508(7)
C4 C26 1.544(7)
C5 C6 1.530(7)
C6 C27 1.519(6)
C6 C7 1.537(7)
C7 C8 1.527(7)
C8 C9 1.329(7)
C8 C28 1.509(8)
C9 C10 1.505(7)
C10 C11 1.515(7)
C10 C29 1.542(6)
C11 C12 1.505(6)
C12 C13 1.510(6)
C13 C14 1.549(6)
C14 C15 1.515(6)
C14 C30 1.525(6)
C15 C16 1.534(6)
C16 C24 1.521(6)
C16 C17 1.540(6)
C17 C18 1.508(6)
C18 C19 1.473(7)
C18 C31 1.509(6)
C19 C20 1.504(6)
C20 C21 1.506(7)
C20 C32 1.526(7)
C21 C22 1.314(7)
C22 C23 1.503(7)

loop_
_geom_hbond_atom_site_label_D
_geom_hbond_atom_site_label_H
_geom_hbond_atom_site_label_A
_geom_hbond_distance_DH
_geom_hbond_distance_HA
_geom_hbond_distance_DA
_geom_hbond_angle_DHA
_geom_hbond_site_symmetry_A
O2 H2 O6 0.82 2.05 2.782(5) 149.1 1_655
O5 H5 O5 0.82 2.65 3.4171(16) 155.9 2_456
O7 H7 O3 0.82 2.09 2.841(4) 151.3 1_455
O9 H9 O8 0.82 2.31 2.835(4) 122.8 .
